data_1566554
loop_
_publ_author_name
'Wu, Zhen-Long'
'Zhang, Wei-Yan'
'Zhong, Jin-Cheng'
'Huang, Xiao-Jun'
'Xu, Wei'
'Chen, Min-Feng'
'Weng, Shao-Quan'
'Zhang, Dong-Mei'
'Che, Chun-Tao'
'Ye, Wen-Cai'
'Wang, Ying'

_publ_section_title
;
 Angiogenesis-Inhibitory Piperidine Alkaloids from the Leaves of
 <i>Microcos paniculata</i>.
;
_journal_issue 2
_journal_name_full 'Journal of natural products'
_journal_page_first 375
_journal_page_last 383
_journal_paper_doi 10.1021/acs.jnatprod.1c00960
_journal_volume 85
_journal_year 2022
_chemical_absolute_configuration ad
_chemical_formula_moiety 'C16 H25 N O'
_chemical_formula_sum 'C16 H25 N O'
_chemical_formula_weight 247.37
_space_group_crystal_system orthorhombic
_space_group_IT_number 19
_space_group_name_Hall 'P 2ac 2ab'
_space_group_name_H-M_alt 'P 21 21 21'
_atom_sites_solution_hydrogens mixed
_atom_sites_solution_primary direct
_audit_creation_date 2020-01-31
_audit_creation_method
;
Olex2 1.2
(compiled 2018.05.29 svn.r3508 for OlexSys, GUI svn.r5506)
;
_cell_angle_alpha 90
_cell_angle_beta 90
_cell_angle_gamma 90
_cell_formula_units_Z 4
_cell_length_a 5.08090(10)
_cell_length_b 9.5095(2)
_cell_length_c 31.1268(6)
_cell_measurement_reflns_used 6683
_cell_measurement_temperature 99.99(10)
_cell_measurement_theta_max 73.1300
_cell_measurement_theta_min 2.7960
_cell_volume 1503.95(5)
_computing_molecular_graphics 'Olex2 (Dolomanov et al., 2009)'
_computing_publication_material 'Olex2 (Dolomanov et al., 2009)'
_computing_structure_refinement 'ShelXL (Sheldrick, 2015)'
_computing_structure_solution 'ShelXS (Sheldrick, 2008)'
_diffrn_ambient_temperature 99.99(10)
_diffrn_measured_fraction_theta_full 1.000
_diffrn_measured_fraction_theta_max 0.991
_diffrn_measurement_device_type 'multiwire proportional'
_diffrn_measurement_method 'phi and omega scans'
_diffrn_radiation_monochromator graphite
_diffrn_radiation_type CuK\a
_diffrn_radiation_wavelength 1.54178
_diffrn_reflns_av_R_equivalents 0.0505
_diffrn_reflns_av_unetI/netI 0.0357
_diffrn_reflns_Laue_measured_fraction_full 1.000
_diffrn_reflns_Laue_measured_fraction_max 0.991
_diffrn_reflns_limit_h_max 6
_diffrn_reflns_limit_h_min -5
_diffrn_reflns_limit_k_max 11
_diffrn_reflns_limit_k_min -11
_diffrn_reflns_limit_l_max 38
_diffrn_reflns_limit_l_min -38
_diffrn_reflns_number 14387
_diffrn_reflns_point_group_measured_fraction_full 1.000
_diffrn_reflns_point_group_measured_fraction_max 0.986
_diffrn_reflns_theta_full 67.679
_diffrn_reflns_theta_max 73.857
_diffrn_reflns_theta_min 2.839
_exptl_absorpt_coefficient_mu 0.514
_exptl_absorpt_correction_type none
_exptl_crystal_density_diffrn 1.092
_exptl_crystal_description needle
_exptl_crystal_F_000 544
_refine_diff_density_max 0.259
_refine_diff_density_min -0.166
_refine_diff_density_rms 0.040
_refine_ls_abs_structure_details
;
 Flack x determined using 1100 quotients [(I+)-(I-)]/[(I+)+(I-)]
 (Parsons, Flack and Wagner, Acta Cryst. B69 (2013) 249-259).
;
_refine_ls_abs_structure_Flack 0.08(16)
_refine_ls_extinction_method none
_refine_ls_goodness_of_fit_ref 1.051
_refine_ls_hydrogen_treatment mixed
_refine_ls_matrix_type full
_refine_ls_number_parameters 169
_refine_ls_number_reflns 3009
_refine_ls_number_restraints 0
_refine_ls_restrained_S_all 1.051
_refine_ls_R_factor_all 0.0430
_refine_ls_R_factor_gt 0.0409
_refine_ls_shift/su_max 0.000
_refine_ls_shift/su_mean 0.000
_refine_ls_structure_factor_coef Fsqd
_refine_ls_weighting_details 'w=1/[\s^2^(Fo^2^)+(0.1000P)^2^] where P=(Fo^2^+2Fc^2^)/3'
_refine_ls_weighting_scheme calc
_refine_ls_wR_factor_gt 0.1291
_refine_ls_wR_factor_ref 0.1318
_reflns_Friedel_coverage 0.670
_reflns_Friedel_fraction_full 0.999
_reflns_Friedel_fraction_max 0.979
_reflns_number_gt 2856
_reflns_number_total 3009
_reflns_threshold_expression 'I > 2\s(I)'
_cod_data_source_file np1c00960_si_004.cif
_cod_data_source_block microgrewiapine_G
_cod_database_code 1566554
_shelx_shelxl_version_number 2017/1
_shelx_space_group_comment
;
The symmetry employed for this shelxl refinement is uniquely defined
by the following loop, which should always be used as a source of
symmetry information in preference to the above space-group names.
They are only intended as comments.
;
_olex2_refinement_description
;
1. Fixed Uiso
 At 1.2 times of:
  All C(H) groups, All C(H,H) groups, All N(H) groups
 At 1.5 times of:
  All C(H,H,H) groups, All O(H) groups
2.a Ternary CH refined with riding coordinates:
 C6(H6), C2(H2), C3(H3)
2.b Secondary CH2 refined with riding coordinates:
 C4(H4A,H4B), C9'(H9'A,H9'B), C5(H5A,H5B)
2.c Aromatic/amide H refined with riding coordinates:
 C8'(H8'), C1'(H1'), C7'(H7'), C2'(H2'), C5'(H5'), C3'(H3'), C6'(H6'), C4'(H4')
2.d Idealised Me refined as rotating group:
 C4BA(H4BA,H4BB,H4BC), C10'(H10A,H10B,H10C)
2.e Idealised tetrahedral OH refined as rotating group:
 O1AA(H1AA)
;
_olex2_submission_special_instructions 'No special instructions were received'

loop_
_space_group_symop_operation_xyz
'x, y, z'
'-x+1/2, -y, z+1/2'
'x+1/2, -y+1/2, -z'
'-x, y+1/2, -z+1/2'

loop_
_atom_site_label
_atom_site_type_symbol
_atom_site_fract_x
_atom_site_fract_y
_atom_site_fract_z
_atom_site_U_iso_or_equiv
_atom_site_adp_type
_atom_site_occupancy
_atom_site_site_symmetry_order
_atom_site_calc_flag
_atom_site_refinement_flags_posn
_atom_site_refinement_flags_adp
_atom_site_refinement_flags_occupancy
_atom_site_disorder_assembly
_atom_site_disorder_group
O1AA O -0.3222(3) -0.61607(14) -0.25146(5) 0.0232(3) Uani 1 1 d . . . . .
H1AA H -0.454361 -0.575092 -0.259940 0.035 Uiso 1 1 calc GR . . . .
N1 N -0.2270(4) -0.98319(17) -0.21695(6) 0.0188(4) Uani 1 1 d . . . . .
H1 H -0.101(6) -1.036(3) -0.2198(8) 0.023 Uiso 1 1 d R . . . .
C8' C 0.1774(5) -1.8802(2) -0.03315(7) 0.0267(5) Uani 1 1 d . . . . .
H8' H 0.333282 -1.840187 -0.023341 0.032 Uiso 1 1 calc R . . . .
C1' C -0.3283(4) -1.1146(2) -0.15304(6) 0.0228(4) Uani 1 1 d . . . . .
H1' H -0.487619 -1.155379 -0.160856 0.027 Uiso 1 1 calc R . . . .
C7' C 0.0170(5) -1.7981(2) -0.05618(7) 0.0265(5) Uani 1 1 d . . . . .
H7' H -0.136635 -1.837559 -0.067065 0.032 Uiso 1 1 calc R . . . .
C4 C -0.4544(5) -0.7281(2) -0.18453(7) 0.0232(4) Uani 1 1 d . . . . .
H4A H -0.608278 -0.668747 -0.181064 0.028 Uiso 1 1 calc R . . . .
H4B H -0.306858 -0.681765 -0.170722 0.028 Uiso 1 1 calc R . . . .
C2' C -0.1700(5) -1.1892(2) -0.12757(7) 0.0244(5) Uani 1 1 d . . . . .
H2' H -0.018469 -1.146415 -0.117106 0.029 Uiso 1 1 calc R . . . .
C6 C -0.2710(4) -0.9702(2) -0.17015(6) 0.0208(4) Uani 1 1 d . . . . .
H6 H -0.112788 -0.932325 -0.156326 0.025 Uiso 1 1 calc R . . . .
C5' C -0.1017(5) -1.5645(2) -0.08512(6) 0.0277(5) Uani 1 1 d . . . . .
H5' H -0.262337 -1.601783 -0.093768 0.033 Uiso 1 1 calc R . . . .
C3' C -0.2221(5) -1.3339(2) -0.11535(6) 0.0264(5) Uani 1 1 d . . . . .
H3' H -0.384628 -1.371871 -0.122774 0.032 Uiso 1 1 calc R . . . .
C6' C 0.0690(5) -1.6511(2) -0.06515(7) 0.0282(5) Uani 1 1 d . . . . .
H6' H 0.230183 -1.614213 -0.056584 0.034 Uiso 1 1 calc R . . . .
C9' C 0.1282(5) -2.0309(2) -0.02176(7) 0.0259(5) Uani 1 1 d . . . . .
H9'A H -0.017425 -2.066052 -0.038817 0.031 Uiso 1 1 calc R . . . .
H9'B H 0.077984 -2.036851 0.008251 0.031 Uiso 1 1 calc R . . . .
C4BA C -0.1210(5) -0.8786(2) -0.28610(7) 0.0250(5) Uani 1 1 d . . . . .
H4BA H 0.026336 -0.940986 -0.289061 0.037 Uiso 1 1 calc GR . . . .
H4BB H -0.084543 -0.792046 -0.300829 0.037 Uiso 1 1 calc GR . . . .
H4BC H -0.274796 -0.921562 -0.298290 0.037 Uiso 1 1 calc GR . . . .
C2 C -0.1686(4) -0.8487(2) -0.23889(6) 0.0187(4) Uani 1 1 d . . . . .
H2 H -0.008457 -0.808172 -0.226454 0.022 Uiso 1 1 calc R . . . .
C5 C -0.5037(4) -0.8699(2) -0.16296(7) 0.0229(4) Uani 1 1 d . . . . .
H5A H -0.662602 -0.911562 -0.174620 0.027 Uiso 1 1 calc R . . . .
H5B H -0.529663 -0.855918 -0.132386 0.027 Uiso 1 1 calc R . . . .
C3 C -0.3959(4) -0.7465(2) -0.23218(6) 0.0193(4) Uani 1 1 d . . . . .
H3 H -0.553012 -0.783061 -0.246629 0.023 Uiso 1 1 calc R . . . .
C4' C -0.0522(5) -1.4171(2) -0.09407(7) 0.0281(5) Uani 1 1 d . . . . .
H4' H 0.105251 -1.377996 -0.084596 0.034 Uiso 1 1 calc R . . . .
C10' C 0.3683(5) -2.1233(2) -0.02938(8) 0.0324(5) Uani 1 1 d . . . . .
H10A H 0.413166 -2.121869 -0.059334 0.049 Uiso 1 1 calc GR . . . .
H10B H 0.329472 -2.218023 -0.020773 0.049 Uiso 1 1 calc GR . . . .
H10C H 0.513704 -2.088363 -0.012832 0.049 Uiso 1 1 calc GR . . . .

loop_
_atom_site_aniso_label
_atom_site_aniso_U_11
_atom_site_aniso_U_22
_atom_site_aniso_U_33
_atom_site_aniso_U_23
_atom_site_aniso_U_13
_atom_site_aniso_U_12
O1AA 0.0161(7) 0.0158(6) 0.0376(7) 0.0052(5) -0.0011(6) -0.0007(6)
N1 0.0144(9) 0.0151(7) 0.0270(8) 0.0011(6) 0.0029(7) 0.0026(7)
C8' 0.0259(12) 0.0241(10) 0.0301(9) 0.0011(8) -0.0007(8) 0.0023(9)
C1' 0.0186(10) 0.0243(10) 0.0256(9) 0.0028(7) 0.0016(8) 0.0011(9)
C7' 0.0271(12) 0.0258(10) 0.0265(9) 0.0006(8) -0.0004(9) 0.0015(9)
C4 0.0211(11) 0.0178(9) 0.0306(9) -0.0020(7) 0.0001(8) 0.0030(8)
C2' 0.0235(11) 0.0256(10) 0.0240(8) 0.0003(7) 0.0008(8) 0.0034(9)
C6 0.0152(10) 0.0217(9) 0.0255(9) 0.0015(7) 0.0002(8) 0.0009(8)
C5' 0.0323(13) 0.0272(10) 0.0237(9) 0.0022(7) 0.0010(9) 0.0042(9)
C3' 0.0291(13) 0.0267(10) 0.0235(8) 0.0027(8) 0.0032(9) 0.0046(9)
C6' 0.0311(13) 0.0254(10) 0.0281(9) 0.0014(8) -0.0005(9) 0.0020(9)
C9' 0.0237(11) 0.0240(10) 0.0300(10) 0.0025(7) -0.0001(9) -0.0008(9)
C4BA 0.0249(12) 0.0209(9) 0.0291(9) 0.0024(7) 0.0032(9) 0.0024(8)
C2 0.0121(9) 0.0169(8) 0.0272(9) 0.0014(7) -0.0004(7) -0.0016(7)
C5 0.0171(10) 0.0241(10) 0.0275(9) 0.0002(7) 0.0038(8) 0.0019(8)
C3 0.0129(10) 0.0154(8) 0.0297(9) 0.0015(7) -0.0015(8) -0.0018(7)
C4' 0.0335(13) 0.0256(11) 0.0250(9) 0.0026(8) 0.0023(9) 0.0051(9)
C10' 0.0261(12) 0.0274(10) 0.0436(12) 0.0034(9) 0.0024(10) 0.0021(10)

loop_
_atom_type_symbol
_atom_type_description
_atom_type_scat_dispersion_real
_atom_type_scat_dispersion_imag
_atom_type_scat_source
C C 0.0181 0.0091 'International Tables Vol C Tables 4.2.6.8 and 6.1.1.4'
H H 0.0000 0.0000 'International Tables Vol C Tables 4.2.6.8 and 6.1.1.4'
N N 0.0311 0.0180 'International Tables Vol C Tables 4.2.6.8 and 6.1.1.4'
O O 0.0492 0.0322 'International Tables Vol C Tables 4.2.6.8 and 6.1.1.4'

loop_
_geom_angle_atom_site_label_1
_geom_angle_atom_site_label_2
_geom_angle_atom_site_label_3
_geom_angle
_geom_angle_site_symmetry_1
_geom_angle_site_symmetry_3
_geom_angle_publ_flag
C6 N1 C2 114.36(15) . . ?
C7' C8' C9' 125.7(2) . . ?
C2' C1' C6 125.5(2) . . ?
C8' C7' C6' 123.7(2) . . ?
C3 C4 C5 111.00(16) . . ?
C1' C2' C3' 123.4(2) . . ?
N1 C6 C1' 107.58(16) . . ?
N1 C6 C5 108.16(16) . . ?
C1' C6 C5 111.53(17) . . ?
C6' C5' C4' 124.6(2) . . ?
C4' C3' C2' 124.7(2) . . ?
C5' C6' C7' 124.1(2) . . ?
C8' C9' C10' 112.4(2) . . ?
N1 C2 C4BA 108.51(16) . . ?
N1 C2 C3 109.62(16) . . ?
C4BA C2 C3 111.91(17) . . ?
C4 C5 C6 111.00(17) . . ?
O1AA C3 C4 111.13(15) . . ?
O1AA C3 C2 107.32(16) . . ?
C4 C3 C2 110.80(16) . . ?
C3' C4' C5' 123.4(2) . . ?

loop_
_geom_bond_atom_site_label_1
_geom_bond_atom_site_label_2
_geom_bond_distance
_geom_bond_site_symmetry_2
_geom_bond_publ_flag
O1AA C3 1.428(2) . ?
N1 C6 1.479(3) . ?
N1 C2 1.480(2) . ?
C8' C7' 1.337(3) . ?
C8' C9' 1.498(3) . ?
C1' C2' 1.334(3) . ?
C1' C6 1.501(3) . ?
C7' C6' 1.450(3) . ?
C4 C5 1.527(3) . ?
C4 C3 1.523(3) . ?
C2' C3' 1.452(3) . ?
C6 C5 1.535(3) . ?
C5' C6' 1.348(3) . ?
C5' C4' 1.451(3) . ?
C3' C4' 1.345(3) . ?
C9' C10' 1.522(3) . ?
C4BA C2 1.516(3) . ?
C2 C3 1.524(3) . ?
